data_4134300
loop_
_publ_author_name
'Shultz, David A.'
'Kirk, Martin L.'
'Zhang, Jinyuan'
'Stasiw, Daniel Earl'
'Wang, Guangbin'
'Yang, Jing'
'Habel-Rodriguez, Diana'
'Stein, Benjamin W.'
'Sommer, Roger D.'

_publ_section_title
;
 Spectroscopic Signatures of Resonance Inhibition Reveal Differences in
 Donor-Bridge and Bridge-Acceptor Couplings.
;
_journal_name_full 'Journal of the American Chemical Society'
_journal_paper_doi 10.1021/jacs.0c00326
_journal_year 2020
_chemical_formula_moiety '0.568(C H2 Cl2), 0.432(CH4 O)'
_chemical_formula_sum 'C65 H79.86 B Cl1.14 N8 O4.43 Zn'
_chemical_formula_weight 1160.67
_chemical_name_common 607-Me2Ph
_space_group_crystal_system triclinic
_space_group_IT_number 2
_space_group_name_Hall '-P 1'
_space_group_name_H-M_alt 'P -1'
_atom_sites_solution_hydrogens geom
_cell_angle_alpha 77.839(2)
_cell_angle_beta 82.276(2)
_cell_angle_gamma 72.005(2)
_cell_formula_units_Z 2
_cell_length_a 13.7356(9)
_cell_length_b 14.3196(8)
_cell_length_c 16.8518(11)
_cell_measurement_reflns_used 273
_cell_measurement_temperature 100.(2)
_cell_measurement_theta_max 23.7224
_cell_measurement_theta_min 1.3555
_cell_volume 3073.1(3)
_computing_cell_refinement 'APEX2 v2014.9-0 (Bruker AXS)'
_computing_data_collection 'Bruker Instrument Service v2013.12.0.0'
_computing_data_reduction 'SAINT V8.34A (Bruker AXS Inc., 2013)'
_computing_structure_refinement 'SHELXL-2014/6 (Sheldrick, 2014)'
_diffrn_ambient_temperature 100.(2)
_diffrn_detector_area_resol_mean 8.3333
_diffrn_measured_fraction_theta_full 0.995
_diffrn_measured_fraction_theta_max 0.995
_diffrn_measurement_device_type 'Bruker-Nonius X8 Kappa APEX II'
_diffrn_measurement_method 'phi and omega scans'
_diffrn_radiation_monochromator graphite
_diffrn_radiation_type MoK\a
_diffrn_radiation_wavelength 0.71073
_diffrn_reflns_av_R_equivalents 0.0458
_diffrn_reflns_av_unetI/netI 0.0392
_diffrn_reflns_limit_h_max 19
_diffrn_reflns_limit_h_min -19
_diffrn_reflns_limit_k_max 20
_diffrn_reflns_limit_k_min -20
_diffrn_reflns_limit_l_max 24
_diffrn_reflns_limit_l_min -24
_diffrn_reflns_number 118598
_diffrn_reflns_theta_full 30.56
_diffrn_reflns_theta_max 30.56
_diffrn_reflns_theta_min 1.78
_diffrn_source 'fine-focus sealed tube'
_exptl_absorpt_coefficient_mu 0.504
_exptl_absorpt_correction_T_max 0.7461
_exptl_absorpt_correction_T_min 0.6709
_exptl_absorpt_correction_type multi-scan
_exptl_absorpt_process_details 'SADABS V2014/4 (Bruker AXS Inc.)'
_exptl_crystal_colour 'dark green-blue'
_exptl_crystal_density_diffrn 1.254
_exptl_crystal_density_method 'not measured'
_exptl_crystal_description plate
_exptl_crystal_F_000 1231
_exptl_crystal_size_max 0.689
_exptl_crystal_size_mid 0.382
_exptl_crystal_size_min 0.154
_refine_diff_density_max 0.580
_refine_diff_density_min -0.400
_refine_ls_extinction_method none
_refine_ls_goodness_of_fit_ref 1.022
_refine_ls_hydrogen_treatment mixed
_refine_ls_matrix_type full
_refine_ls_number_parameters 769
_refine_ls_number_reflns 18761
_refine_ls_number_restraints 0
_refine_ls_restrained_S_all 1.022
_refine_ls_R_factor_all 0.0624
_refine_ls_R_factor_gt 0.0393
_refine_ls_shift/su_max 0.001
_refine_ls_shift/su_mean 0.000
_refine_ls_structure_factor_coef Fsqd
_refine_ls_weighting_details 'w=1/[\s^2^(Fo^2^)+(0.0443P)^2^+1.6085P] where P=(Fo^2^+2Fc^2^)/3'
_refine_ls_weighting_scheme calc
_refine_ls_wR_factor_gt 0.0913
_refine_ls_wR_factor_ref 0.1011
_reflns_number_gt 14469
_reflns_number_total 18761
_reflns_threshold_expression 'I > 2\s(I)'
_cod_data_source_file ja0c00326_si_002.cif
_cod_data_source_block rds377
_cod_database_code 4134300

loop_
_space_group_symop_operation_xyz
'x, y, z'
'-x, -y, -z'

loop_
_atom_site_type_symbol
_atom_site_label
_atom_site_fract_x
_atom_site_fract_y
_atom_site_fract_z
_atom_site_U_iso_or_equiv
_atom_site_adp_type
_atom_site_calc_flag
_atom_site_refinement_flags_adp
_atom_site_refinement_flags_occupancy
_atom_site_refinement_flags_posn
_atom_site_occupancy
_atom_site_disorder_assembly
_atom_site_disorder_group
Zn Zn1 0.42125(2) 0.38248(2) 0.28628(2) 0.01287(4) Uani d . . . 1.0 . .
O O1 0.53531(8) 0.25921(7) 0.28140(6) 0.0171(2) Uani d . . . 1.0 . .
O O2 0.34735(8) 0.29777(7) 0.23844(6) 0.01483(19) Uani d . . . 1.0 . .
O O3 0.93025(9) -0.36412(9) 0.34355(7) 0.0264(3) Uani d . . . 1.0 . .
O O4 0.86671(11) -0.36868(10) 0.08179(8) 0.0374(3) Uani d . . . 1.0 . .
N N1 0.32463(9) 0.41148(8) 0.38837(7) 0.0143(2) Uani d . . . 1.0 . .
N N2 0.29895(9) 0.50985(8) 0.39644(7) 0.0141(2) Uani d . . . 1.0 . .
N N3 0.36684(9) 0.51850(8) 0.21490(7) 0.0138(2) Uani d . . . 1.0 . .
N N4 0.34108(9) 0.59741(8) 0.25562(7) 0.0144(2) Uani d . . . 1.0 . .
N N5 0.52656(9) 0.44979(9) 0.31958(8) 0.0166(2) Uani d . . . 1.0 . .
N N6 0.47664(9) 0.52912(9) 0.35733(7) 0.0156(2) Uani d . . . 1.0 . .
N N7 0.93402(10) -0.39268(9) 0.27536(8) 0.0176(2) Uani d . . . 1.0 . .
N N8 0.90518(10) -0.39390(9) 0.15079(8) 0.0208(3) Uani d . . . 1.0 . .
C C1 0.51411(11) 0.19203(10) 0.25307(9) 0.0145(3) Uani d . . . 1.0 . .
C C2 0.40850(10) 0.21195(10) 0.23138(8) 0.0128(2) Uani d . . . 1.0 . .
C C3 0.38037(11) 0.13412(10) 0.20520(8) 0.0133(3) Uani d . . . 1.0 . .
C C4 0.45656(11) 0.04619(10) 0.19999(9) 0.0151(3) Uani d . . . 1.0 . .
H H4 0.4393 -0.0057 0.1832 0.018 Uiso calc U . R 1.0 . .
C C5 0.56015(11) 0.02841(10) 0.21833(9) 0.0150(3) Uani d . . . 1.0 . .
C C6 0.58792(11) 0.10039(10) 0.24417(9) 0.0164(3) Uani d . . . 1.0 . .
H H6 0.6568 0.0887 0.2561 0.02 Uiso calc U . R 1.0 . .
C C7 0.27074(11) 0.15220(10) 0.18363(9) 0.0144(3) Uani d . . . 1.0 . .
C C8 0.25407(12) 0.05687(11) 0.16738(10) 0.0207(3) Uani d . . . 1.0 . .
H H8A 0.3015 0.0337 0.1219 0.031 Uiso calc U . R 1.0 . .
H H8B 0.1832 0.0711 0.1537 0.031 Uiso calc U . R 1.0 . .
H H8C 0.2669 0.005 0.2162 0.031 Uiso calc U . R 1.0 . .
C C9 0.25133(12) 0.23190(12) 0.10620(10) 0.0220(3) Uani d . . . 1.0 . .
H H9A 0.2652 0.2921 0.1147 0.033 Uiso calc U . R 1.0 . .
H H9B 0.1797 0.2482 0.0938 0.033 Uiso calc U . R 1.0 . .
H H9C 0.2967 0.2063 0.0607 0.033 Uiso calc U . R 1.0 . .
C C10 0.19286(11) 0.18652(12) 0.25379(10) 0.0202(3) Uani d . . . 1.0 . .
H H10A 0.2077 0.1361 0.3033 0.03 Uiso calc U . R 1.0 . .
H H10B 0.1233 0.1953 0.2395 0.03 Uiso calc U . R 1.0 . .
H H10C 0.1979 0.25 0.2633 0.03 Uiso calc U . R 1.0 . .
C C11 0.63831(11) -0.07002(10) 0.21434(9) 0.0150(3) Uani d . . . 1.0 . .
C C12 0.65660(11) -0.14130(10) 0.28598(9) 0.0170(3) Uani d . . . 1.0 . .
C C13 0.73459(11) -0.23032(11) 0.28485(9) 0.0171(3) Uani d . . . 1.0 . .
H H13 0.7477 -0.2783 0.3335 0.021 Uiso calc U . R 1.0 . .
C C14 0.79356(11) -0.24953(10) 0.21289(9) 0.0164(3) Uani d . . . 1.0 . .
C C15 0.77380(11) -0.17958(11) 0.14145(9) 0.0173(3) Uani d . . . 1.0 . .
H H15 0.8134 -0.1933 0.0923 0.021 Uiso calc U . R 1.0 . .
C C16 0.69638(11) -0.08954(10) 0.14130(9) 0.0170(3) Uani d . . . 1.0 . .
C C17 0.59341(13) -0.12219(12) 0.36422(10) 0.0233(3) Uani d . . . 1.0 . .
H H17A 0.6078 -0.0676 0.3826 0.035 Uiso calc U . R 1.0 . .
H H17B 0.6109 -0.1827 0.4058 0.035 Uiso calc U . R 1.0 . .
H H17C 0.5203 -0.1038 0.3552 0.035 Uiso calc U . R 1.0 . .
C C18 0.67553(13) -0.01566(12) 0.06310(10) 0.0239(3) Uani d . . . 1.0 . .
H H18A 0.6182 -0.0236 0.0389 0.036 Uiso calc U . R 1.0 . .
H H18B 0.7369 -0.0275 0.0252 0.036 Uiso calc U . R 1.0 . .
H H18C 0.6579 0.0523 0.0743 0.036 Uiso calc U . R 1.0 . .
C C19 0.87583(11) -0.34326(10) 0.21326(9) 0.0160(3) Uani d . . . 1.0 . .
C C20 1.01095(11) -0.48755(11) 0.25820(9) 0.0177(3) Uani d . . . 1.0 . .
C C21 0.98824(11) -0.48952(11) 0.17038(9) 0.0184(3) Uani d . . . 1.0 . .
C C22 0.99021(16) -0.57148(12) 0.32372(11) 0.0341(4) Uani d . . . 1.0 . .
H H22A 1.0005 -0.5607 0.3771 0.051 Uiso calc U . R 1.0 . .
H H22B 1.0375 -0.6354 0.3133 0.051 Uiso calc U . R 1.0 . .
H H22C 0.9193 -0.5724 0.3229 0.051 Uiso calc U . R 1.0 . .
C C23 1.11677(13) -0.47977(17) 0.26527(12) 0.0341(4) Uani d . . . 1.0 . .
H H23A 1.1273 -0.421 0.2274 0.051 Uiso calc U . R 1.0 . .
H H23B 1.1688 -0.5399 0.2519 0.051 Uiso calc U . R 1.0 . .
H H23C 1.1227 -0.4734 0.3211 0.051 Uiso calc U . R 1.0 . .
C C24 0.94574(19) -0.57326(14) 0.16301(14) 0.0440(5) Uani d . . . 1.0 . .
H H24A 0.883 -0.5701 0.1991 0.066 Uiso calc U . R 1.0 . .
H H24B 0.9968 -0.6377 0.1786 0.066 Uiso calc U . R 1.0 . .
H H24C 0.93 -0.566 0.1066 0.066 Uiso calc U . R 1.0 . .
C C25 1.07697(14) -0.4850(2) 0.10667(12) 0.0439(5) Uani d . . . 1.0 . .
H H25A 1.0986 -0.426 0.1074 0.066 Uiso calc U . R 1.0 . .
H H25B 1.0549 -0.4807 0.0527 0.066 Uiso calc U . R 1.0 . .
H H25C 1.1346 -0.5452 0.1188 0.066 Uiso calc U . R 1.0 . .
C C26 0.25957(11) 0.37031(10) 0.44075(8) 0.0149(3) Uani d . . . 1.0 . .
C C27 0.19159(12) 0.44287(11) 0.48215(9) 0.0175(3) Uani d . . . 1.0 . .
H H27 0.1383 0.434 0.5226 0.021 Uiso calc U . R 1.0 . .
C C28 0.21817(11) 0.52993(11) 0.45196(9) 0.0164(3) Uani d . . . 1.0 . .
C C29 0.26395(12) 0.26447(11) 0.45113(9) 0.0173(3) Uani d . . . 1.0 . .
C C30 0.35208(12) 0.19254(11) 0.42836(9) 0.0195(3) Uani d . . . 1.0 . .
H H30 0.4111 0.212 0.4044 0.023 Uiso calc U . R 1.0 . .
C C31 0.35465(13) 0.09272(11) 0.44025(10) 0.0228(3) Uani d . . . 1.0 . .
H H31 0.4149 0.0452 0.4231 0.027 Uiso calc U . R 1.0 . .
C C32 0.27004(14) 0.06118(12) 0.47704(10) 0.0244(3) Uani d . . . 1.0 . .
C C33 0.18288(14) 0.13283(12) 0.50016(11) 0.0273(4) Uani d . . . 1.0 . .
H H33 0.1244 0.1131 0.5252 0.033 Uiso calc U . R 1.0 . .
C C34 0.17928(13) 0.23307(12) 0.48752(10) 0.0239(3) Uani d . . . 1.0 . .
H H34 0.1185 0.2806 0.5039 0.029 Uiso calc U . R 1.0 . .
C C35 0.27214(15) -0.04856(12) 0.49142(12) 0.0316(4) Uani d . . . 1.0 . .
H H35 0.2093 -0.0546 0.5272 0.038 Uiso calc U . R 1.0 . .
C C36 0.36344(16) -0.11694(13) 0.53620(12) 0.0345(4) Uani d . . . 1.0 . .
H H36A 0.4269 -0.1132 0.503 0.052 Uiso calc U . R 1.0 . .
H H36B 0.3595 -0.1857 0.5465 0.052 Uiso calc U . R 1.0 . .
H H36C 0.3631 -0.0963 0.5881 0.052 Uiso calc U . R 1.0 . .
C C37 0.2656(2) -0.08084(15) 0.41350(14) 0.0462(5) Uani d . . . 1.0 . .
H H37A 0.2007 -0.0412 0.3901 0.069 Uiso calc U . R 1.0 . .
H H37B 0.2688 -0.1517 0.4247 0.069 Uiso calc U . R 1.0 . .
H H37C 0.3231 -0.0707 0.3749 0.069 Uiso calc U . R 1.0 . .
C C38 0.16963(13) 0.63220(11) 0.47119(10) 0.0244(3) Uani d . . . 1.0 . .
H H38A 0.2219 0.6564 0.4877 0.037 Uiso calc U . R 1.0 . .
H H38B 0.1161 0.6299 0.5157 0.037 Uiso calc U . R 1.0 . .
H H38C 0.1391 0.6774 0.4228 0.037 Uiso calc U . R 1.0 . .
C C39 0.34641(11) 0.55572(10) 0.13728(9) 0.0147(3) Uani d . . . 1.0 . .
C C40 0.30451(12) 0.65975(11) 0.12790(9) 0.0190(3) Uani d . . . 1.0 . .
H H40 0.2816 0.7047 0.0795 0.023 Uiso calc U . R 1.0 . .
C C41 0.30337(12) 0.68347(10) 0.20337(9) 0.0183(3) Uani d . . . 1.0 . .
C C42 0.36885(11) 0.49035(10) 0.07660(8) 0.0145(3) Uani d . . . 1.0 . .
C C43 0.45291(11) 0.40510(11) 0.08076(9) 0.0162(3) Uani d . . . 1.0 . .
H H43 0.4994 0.391 0.1216 0.019 Uiso calc U . R 1.0 . .
C C44 0.46964(11) 0.34042(11) 0.02606(9) 0.0168(3) Uani d . . . 1.0 . .
H H44 0.5276 0.2829 0.03 0.02 Uiso calc U . R 1.0 . .
C C45 0.40272(11) 0.35870(11) -0.03445(9) 0.0162(3) Uani d . . . 1.0 . .
C C46 0.32125(12) 0.44594(11) -0.04011(9) 0.0187(3) Uani d . . . 1.0 . .
H H46 0.2758 0.4611 -0.0819 0.022 Uiso calc U . R 1.0 . .
C C47 0.30489(11) 0.51113(11) 0.01376(9) 0.0174(3) Uani d . . . 1.0 . .
H H47 0.2494 0.5707 0.0078 0.021 Uiso calc U . R 1.0 . .
C C48 0.41152(12) 0.28671(11) -0.09142(9) 0.0189(3) Uani d . . . 1.0 . .
H H48 0.3448 0.2703 -0.0844 0.023 Uiso calc U . R 1.0 . .
C C49 0.49546(14) 0.18811(12) -0.07189(10) 0.0256(3) Uani d . . . 1.0 . .
H H49A 0.5627 0.2005 -0.081 0.038 Uiso calc U . R 1.0 . .
H H49B 0.4927 0.1429 -0.1073 0.038 Uiso calc U . R 1.0 . .
H H49C 0.4848 0.1576 -0.0149 0.038 Uiso calc U . R 1.0 . .
C C50 0.42500(14) 0.33566(13) -0.18048(10) 0.0252(3) Uani d . . . 1.0 . .
H H50A 0.4874 0.3571 -0.1891 0.038 Uiso calc U . R 1.0 . .
H H50B 0.3655 0.3937 -0.1937 0.038 Uiso calc U . R 1.0 . .
H H50C 0.4308 0.2875 -0.2157 0.038 Uiso calc U . R 1.0 . .
C C51 0.27273(16) 0.78341(11) 0.22851(11) 0.0311(4) Uani d . . . 1.0 . .
H H51A 0.2207 0.7848 0.2745 0.047 Uiso calc U . R 1.0 . .
H H51B 0.2445 0.8354 0.1827 0.047 Uiso calc U . R 1.0 . .
H H51C 0.333 0.7955 0.2448 0.047 Uiso calc U . R 1.0 . .
C C52 0.62673(11) 0.42787(10) 0.33025(9) 0.0167(3) Uani d . . . 1.0 . .
C C53 0.64104(12) 0.49187(11) 0.37731(9) 0.0189(3) Uani d . . . 1.0 . .
H H53 0.704 0.4917 0.3948 0.023 Uiso calc U . R 1.0 . .
C C54 0.54466(12) 0.55528(10) 0.39301(9) 0.0168(3) Uani d . . . 1.0 . .
C C55 0.70315(11) 0.35416(11) 0.28635(10) 0.0182(3) Uani d . . . 1.0 . .
C C56 0.69162(11) 0.35770(11) 0.20474(10) 0.0194(3) Uani d . . . 1.0 . .
H H56 0.6361 0.4074 0.1788 0.023 Uiso calc U . R 1.0 . .
C C57 0.75962(12) 0.29019(12) 0.16074(10) 0.0226(3) Uani d . . . 1.0 . .
H H57 0.7493 0.2936 0.1054 0.027 Uiso calc U . R 1.0 . .
C C58 0.84281(13) 0.21736(12) 0.19616(11) 0.0246(3) Uani d . . . 1.0 . .
C C59 0.85555(13) 0.21449(12) 0.27716(11) 0.0269(3) Uani d . . . 1.0 . .
H H59 0.9122 0.1657 0.3024 0.032 Uiso calc U . R 1.0 . .
C C60 0.78659(12) 0.28206(12) 0.32220(10) 0.0233(3) Uani d . . . 1.0 . .
H H60 0.7968 0.2787 0.3775 0.028 Uiso calc U . R 1.0 . .
C C61 0.91731(14) 0.14393(13) 0.14644(12) 0.0314(4) Uani d . . . 1.0 . .
H H61 0.9715 0.0984 0.1823 0.038 Uiso calc U . R 1.0 . .
C C62 0.96991(15) 0.19597(16) 0.07290(13) 0.0385(5) Uani d . . . 1.0 . .
H H62A 1.0191 0.1459 0.0444 0.058 Uiso calc U . R 1.0 . .
H H62B 1.0061 0.236 0.091 0.058 Uiso calc U . R 1.0 . .
H H62C 0.9183 0.2395 0.036 0.058 Uiso calc U . R 1.0 . .
C C63 0.86264(18) 0.08022(16) 0.11777(16) 0.0488(6) Uani d . . . 1.0 . .
H H63A 0.8316 0.0438 0.1651 0.073 Uiso calc U . R 1.0 . .
H H63B 0.9123 0.0326 0.0873 0.073 Uiso calc U . R 1.0 . .
H H63C 0.809 0.1234 0.0825 0.073 Uiso calc U . R 1.0 . .
C C64 0.51358(13) 0.63907(11) 0.43990(10) 0.0220(3) Uani d . . . 1.0 . .
H H64A 0.4638 0.6262 0.4851 0.033 Uiso calc U . R 1.0 . .
H H64B 0.4824 0.7018 0.4039 0.033 Uiso calc U . R 1.0 . .
H H64C 0.5742 0.6441 0.4615 0.033 Uiso calc U . R 1.0 . .
B B1 0.36080(13) 0.57966(12) 0.34695(10) 0.0154(3) Uani d . . . 1.0 . .
H H1 0.3387 0.6448 0.3667 0.019 Uiso calc U . R 1.0 . .
Cl Cl1S 1.02691(7) -0.18086(7) 0.18334(6) 0.0423(3) Uani d . P . 0.5679(16) A 1
Cl Cl2S 1.01679(7) -0.08523(7) 0.32249(6) 0.0405(3) Uani d . P . 0.5679(16) A 1
C C1S 0.9558(4) -0.1449(5) 0.2761(4) 0.0368(11) Uani d . P . 0.5679(16) A 1
H H1SD 0.8867 -0.1002 0.2632 0.044 Uiso calc U P R 0.5679(16) A 1
H H1SE 0.9471 -0.2052 0.3141 0.044 Uiso calc U P R 0.5679(16) A 1
O O1S 1.0104(4) -0.2099(3) 0.3410(3) 0.0649(12) Uani d . P . 0.4321(16) A 2
H H1S 0.9957 -0.2611 0.3362 0.097 Uiso calc U P R 0.4321(16) A 2
C C1SA 0.9570(13) -0.1242(12) 0.2816(11) 0.138(8) Uani d . P . 0.4321(16) A 2
H H1SA 0.9821 -0.1361 0.2263 0.207 Uiso calc U P R 0.4321(16) A 2
H H1SB 0.9703 -0.0636 0.2897 0.207 Uiso calc U P R 0.4321(16) A 2
H H1SC 0.883 -0.116 0.2893 0.207 Uiso calc U P R 0.4321(16) A 2

loop_
_atom_site_aniso_label
_atom_site_aniso_U_11
_atom_site_aniso_U_22
_atom_site_aniso_U_33
_atom_site_aniso_U_12
_atom_site_aniso_U_13
_atom_site_aniso_U_23
Zn1 0.01537(8) 0.00860(7) 0.01513(8) -0.00273(6) -0.00161(6) -0.00404(6)
O1 0.0177(5) 0.0113(4) 0.0243(5) -0.0039(4) -0.0037(4) -0.0069(4)
O2 0.0161(5) 0.0095(4) 0.0183(5) -0.0014(4) -0.0018(4) -0.0044(4)
O3 0.0343(7) 0.0237(6) 0.0184(5) 0.0011(5) -0.0081(5) -0.0082(4)
O4 0.0477(8) 0.0299(7) 0.0281(7) 0.0111(6) -0.0204(6) -0.0139(5)
N1 0.0184(6) 0.0100(5) 0.0153(6) -0.0034(4) -0.0027(4) -0.0042(4)
N2 0.0179(6) 0.0105(5) 0.0144(6) -0.0026(4) -0.0021(4) -0.0049(4)
N3 0.0168(6) 0.0099(5) 0.0155(6) -0.0037(4) -0.0008(4) -0.0047(4)
N4 0.0179(6) 0.0094(5) 0.0166(6) -0.0039(4) -0.0006(5) -0.0046(4)
N5 0.0178(6) 0.0123(5) 0.0208(6) -0.0031(5) -0.0030(5) -0.0062(5)
N6 0.0184(6) 0.0119(5) 0.0185(6) -0.0044(5) -0.0035(5) -0.0056(4)
N7 0.0178(6) 0.0159(6) 0.0174(6) -0.0005(5) -0.0030(5) -0.0048(5)
N8 0.0223(6) 0.0174(6) 0.0197(6) 0.0032(5) -0.0064(5) -0.0068(5)
C1 0.0171(7) 0.0120(6) 0.0153(6) -0.0047(5) -0.0005(5) -0.0039(5)
C2 0.0145(6) 0.0101(6) 0.0129(6) -0.0021(5) -0.0005(5) -0.0025(5)
C3 0.0155(6) 0.0113(6) 0.0133(6) -0.0039(5) -0.0010(5) -0.0024(5)
C4 0.0174(7) 0.0110(6) 0.0175(7) -0.0030(5) -0.0022(5) -0.0053(5)
C5 0.0150(6) 0.0119(6) 0.0172(7) -0.0016(5) -0.0019(5) -0.0041(5)
C6 0.0137(6) 0.0139(6) 0.0220(7) -0.0021(5) -0.0029(5) -0.0058(5)
C7 0.0144(6) 0.0113(6) 0.0180(7) -0.0036(5) -0.0019(5) -0.0030(5)
C8 0.0191(7) 0.0171(7) 0.0287(8) -0.0060(6) -0.0040(6) -0.0079(6)
C9 0.0204(7) 0.0206(7) 0.0241(8) -0.0069(6) -0.0068(6) 0.0024(6)
C10 0.0154(7) 0.0201(7) 0.0256(8) -0.0045(6) 0.0014(6) -0.0083(6)
C11 0.0137(6) 0.0118(6) 0.0207(7) -0.0016(5) -0.0039(5) -0.0066(5)
C12 0.0156(7) 0.0145(6) 0.0217(7) -0.0031(5) -0.0009(5) -0.0074(5)
C13 0.0180(7) 0.0136(6) 0.0186(7) -0.0021(5) -0.0028(5) -0.0033(5)
C14 0.0146(6) 0.0131(6) 0.0214(7) -0.0009(5) -0.0044(5) -0.0060(5)
C15 0.0169(7) 0.0167(6) 0.0178(7) -0.0010(5) -0.0031(5) -0.0071(5)
C16 0.0183(7) 0.0137(6) 0.0192(7) -0.0022(5) -0.0050(5) -0.0050(5)
C17 0.0255(8) 0.0173(7) 0.0227(8) -0.0010(6) 0.0033(6) -0.0049(6)
C18 0.0280(8) 0.0190(7) 0.0200(8) 0.0009(6) -0.0041(6) -0.0037(6)
C19 0.0144(6) 0.0145(6) 0.0178(7) -0.0014(5) -0.0021(5) -0.0040(5)
C20 0.0137(6) 0.0149(6) 0.0205(7) 0.0013(5) -0.0006(5) -0.0030(5)
C21 0.0152(7) 0.0150(6) 0.0226(7) 0.0015(5) -0.0028(6) -0.0060(6)
C22 0.0499(12) 0.0173(7) 0.0256(9) -0.0029(7) 0.0087(8) -0.0012(6)
C23 0.0159(8) 0.0567(12) 0.0310(9) -0.0052(8) -0.0040(7) -0.0174(9)
C24 0.0610(14) 0.0221(9) 0.0564(13) -0.0147(9) -0.0322(11) -0.0019(9)
C25 0.0221(9) 0.0808(16) 0.0233(9) -0.0031(10) 0.0019(7) -0.0172(10)
C26 0.0177(7) 0.0135(6) 0.0136(6) -0.0038(5) -0.0034(5) -0.0025(5)
C27 0.0202(7) 0.0170(7) 0.0147(7) -0.0051(6) 0.0006(5) -0.0038(5)
C28 0.0192(7) 0.0161(6) 0.0135(6) -0.0028(5) -0.0016(5) -0.0047(5)
C29 0.0236(7) 0.0144(6) 0.0143(7) -0.0060(6) -0.0035(5) -0.0016(5)
C30 0.0248(8) 0.0169(7) 0.0153(7) -0.0058(6) -0.0004(6) -0.0010(5)
C31 0.0287(8) 0.0168(7) 0.0205(7) -0.0033(6) -0.0002(6) -0.0041(6)
C32 0.0335(9) 0.0169(7) 0.0239(8) -0.0095(6) -0.0036(7) -0.0019(6)
C33 0.0291(9) 0.0218(8) 0.0321(9) -0.0128(7) 0.0024(7) -0.0025(7)
C34 0.0255(8) 0.0195(7) 0.0259(8) -0.0070(6) 0.0011(6) -0.0037(6)
C35 0.0379(10) 0.0172(7) 0.0399(10) -0.0104(7) -0.0026(8) -0.0025(7)
C36 0.0525(12) 0.0196(8) 0.0300(9) -0.0112(8) -0.0055(8) 0.0012(7)
C37 0.0685(15) 0.0264(9) 0.0497(13) -0.0175(10) -0.0195(11) -0.0046(9)
C38 0.0298(8) 0.0172(7) 0.0232(8) -0.0033(6) 0.0068(6) -0.0083(6)
C39 0.0157(6) 0.0139(6) 0.0154(6) -0.0056(5) -0.0004(5) -0.0027(5)
C40 0.0244(7) 0.0127(6) 0.0179(7) -0.0038(6) -0.0025(6) -0.0001(5)
C41 0.0227(7) 0.0111(6) 0.0194(7) -0.0030(5) -0.0015(6) -0.0020(5)
C42 0.0177(7) 0.0140(6) 0.0134(6) -0.0077(5) 0.0004(5) -0.0020(5)
C43 0.0169(7) 0.0183(7) 0.0149(7) -0.0061(5) -0.0024(5) -0.0043(5)
C44 0.0180(7) 0.0158(6) 0.0170(7) -0.0048(5) -0.0002(5) -0.0048(5)
C45 0.0204(7) 0.0170(6) 0.0140(6) -0.0097(6) 0.0004(5) -0.0034(5)
C46 0.0204(7) 0.0217(7) 0.0147(7) -0.0073(6) -0.0041(5) -0.0014(5)
C47 0.0184(7) 0.0162(6) 0.0167(7) -0.0044(5) -0.0013(5) -0.0016(5)
C48 0.0241(7) 0.0192(7) 0.0174(7) -0.0096(6) -0.0016(6) -0.0071(6)
C49 0.0327(9) 0.0209(7) 0.0255(8) -0.0070(7) -0.0017(7) -0.0107(6)
C50 0.0331(9) 0.0302(8) 0.0167(7) -0.0139(7) -0.0013(6) -0.0070(6)
C51 0.0519(11) 0.0112(7) 0.0264(9) -0.0013(7) -0.0064(8) -0.0047(6)
C52 0.0184(7) 0.0136(6) 0.0189(7) -0.0059(5) -0.0039(5) -0.0013(5)
C53 0.0208(7) 0.0180(7) 0.0208(7) -0.0078(6) -0.0069(6) -0.0029(6)
C54 0.0226(7) 0.0141(6) 0.0160(7) -0.0081(5) -0.0045(5) -0.0015(5)
C55 0.0150(7) 0.0158(6) 0.0254(8) -0.0061(5) -0.0027(6) -0.0043(6)
C56 0.0164(7) 0.0188(7) 0.0237(8) -0.0065(6) -0.0026(6) -0.0026(6)
C57 0.0234(8) 0.0231(7) 0.0235(8) -0.0095(6) -0.0011(6) -0.0055(6)
C58 0.0216(8) 0.0204(7) 0.0324(9) -0.0070(6) 0.0020(6) -0.0073(6)
C59 0.0201(8) 0.0207(7) 0.0360(9) 0.0003(6) -0.0068(7) -0.0036(7)
C60 0.0216(8) 0.0215(7) 0.0260(8) -0.0036(6) -0.0059(6) -0.0037(6)
C61 0.0276(9) 0.0257(8) 0.0390(10) -0.0020(7) 0.0004(7) -0.0120(7)
C62 0.0296(10) 0.0397(11) 0.0476(12) -0.0092(8) 0.0092(8) -0.0197(9)
C63 0.0470(13) 0.0356(11) 0.0703(16) -0.0172(10) 0.0159(11) -0.0283(11)
C64 0.0280(8) 0.0194(7) 0.0228(8) -0.0083(6) -0.0056(6) -0.0084(6)
B1 0.0188(7) 0.0125(7) 0.0159(7) -0.0036(6) -0.0020(6) -0.0055(6)
Cl1S 0.0298(4) 0.0476(5) 0.0568(6) -0.0150(4) -0.0041(4) -0.0184(4)
Cl2S 0.0368(5) 0.0364(5) 0.0552(6) -0.0178(4) 0.0043(4) -0.0171(4)
C1S 0.0186(18) 0.033(2) 0.055(3) -0.0101(15) -0.0010(18) 0.003(2)
O1S 0.070(3) 0.058(3) 0.070(3) -0.023(2) -0.021(2) -0.001(2)
C1SA 0.128(11) 0.109(12) 0.148(14) -0.042(9) -0.042(10) 0.075(10)

loop_
_atom_type_symbol
_atom_type_description
_atom_type_scat_dispersion_real
_atom_type_scat_dispersion_imag
_atom_type_scat_source
C C 0.0033 0.0016 'International Tables Vol C Tables 4.2.6.8 and 6.1.1.4'
H H 0.0000 0.0000 'International Tables Vol C Tables 4.2.6.8 and 6.1.1.4'
B B 0.0013 0.0007 'International Tables Vol C Tables 4.2.6.8 and 6.1.1.4'
Cl Cl 0.1484 0.1585 'International Tables Vol C Tables 4.2.6.8 and 6.1.1.4'
N N 0.0061 0.0033 'International Tables Vol C Tables 4.2.6.8 and 6.1.1.4'
O O 0.0106 0.0060 'International Tables Vol C Tables 4.2.6.8 and 6.1.1.4'
Zn Zn 0.2839 1.4301 'International Tables Vol C Tables 4.2.6.8 and 6.1.1.4'

loop_
_geom_angle_atom_site_label_1
_geom_angle_atom_site_label_2
_geom_angle_atom_site_label_3
_geom_angle_site_symmetry_1
_geom_angle_site_symmetry_3
_geom_angle
_geom_angle_publ_flag
O1 Zn1 N3 . . 138.04(5) ?
O1 Zn1 N1 . . 124.45(5) ?
N3 Zn1 N1 . . 97.13(5) ?
O1 Zn1 O2 . . 79.79(4) ?
N3 Zn1 O2 . . 99.85(4) ?
N1 Zn1 O2 . . 100.20(4) ?
O1 Zn1 N5 . . 89.01(4) ?
N3 Zn1 N5 . . 83.92(5) ?
N1 Zn1 N5 . . 91.69(5) ?
O2 Zn1 N5 . . 166.91(4) ?
C1 O1 Zn1 . . 115.06(9) ?
C2 O2 Zn1 . . 110.88(9) ?
C26 N1 N2 . . 106.71(11) ?
C26 N1 Zn1 . . 138.69(9) ?
N2 N1 Zn1 . . 112.46(9) ?
C28 N2 N1 . . 109.85(12) ?
C28 N2 B1 . . 129.27(12) ?
N1 N2 B1 . . 120.87(11) ?
C39 N3 N4 . . 107.44(11) ?
C39 N3 Zn1 . . 138.31(10) ?
N4 N3 Zn1 . . 114.24(9) ?
C41 N4 N3 . . 109.42(11) ?
C41 N4 B1 . . 130.22(12) ?
N3 N4 B1 . . 120.31(11) ?
C52 N5 N6 . . 106.92(11) ?
C52 N5 Zn1 . . 139.44(10) ?
N6 N5 Zn1 . . 111.89(9) ?
C54 N6 N5 . . 110.02(12) ?
C54 N6 B1 . . 130.72(12) ?
N5 N6 B1 . . 118.95(11) ?
O3 N7 C19 . . 126.16(12) ?
O3 N7 C20 . . 120.39(12) ?
C19 N7 C20 . . 113.42(12) ?
O4 N8 C19 . . 126.33(12) ?
O4 N8 C21 . . 120.61(12) ?
C19 N8 C21 . . 113.02(12) ?
O1 C1 C6 . . 122.01(13) ?
O1 C1 C2 . . 117.86(12) ?
C6 C1 C2 . . 120.11(12) ?
O2 C2 C3 . . 124.71(12) ?
O2 C2 C1 . . 116.31(12) ?
C3 C2 C1 . . 118.97(12) ?
C4 C3 C2 . . 117.03(12) ?
C4 C3 C7 . . 122.89(12) ?
C2 C3 C7 . . 120.07(11) ?
C3 C4 C5 . . 123.81(13) ?
C3 C4 H4 . . 118.1 ?
C5 C4 H4 . . 118.1 ?
C6 C5 C4 . . 120.06(12) ?
C6 C5 C11 . . 118.68(13) ?
C4 C5 C11 . . 121.17(12) ?
C5 C6 C1 . . 119.94(13) ?
C5 C6 H6 . . 120.0 ?
C1 C6 H6 . . 120.0 ?
C3 C7 C9 . . 108.34(12) ?
C3 C7 C8 . . 111.60(11) ?
C9 C7 C8 . . 108.52(12) ?
C3 C7 C10 . . 110.80(12) ?
C9 C7 C10 . . 110.34(12) ?
C8 C7 C10 . . 107.22(12) ?
C7 C8 H8A . . 109.5 ?
C7 C8 H8B . . 109.5 ?
H8A C8 H8B . . 109.5 ?
C7 C8 H8C . . 109.5 ?
H8A C8 H8C . . 109.5 ?
H8B C8 H8C . . 109.5 ?
C7 C9 H9A . . 109.5 ?
C7 C9 H9B . . 109.5 ?
H9A C9 H9B . . 109.5 ?
C7 C9 H9C . . 109.5 ?
H9A C9 H9C . . 109.5 ?
H9B C9 H9C . . 109.5 ?
C7 C10 H10A . . 109.5 ?
C7 C10 H10B . . 109.5 ?
H10A C10 H10B . . 109.5 ?
C7 C10 H10C . . 109.5 ?
H10A C10 H10C . . 109.5 ?
H10B C10 H10C . . 109.5 ?
C12 C11 C16 . . 120.25(12) ?
C12 C11 C5 . . 118.75(13) ?
C16 C11 C5 . . 120.92(13) ?
C13 C12 C11 . . 119.62(13) ?
C13 C12 C17 . . 119.62(13) ?
C11 C12 C17 . . 120.76(13) ?
C12 C13 C14 . . 120.43(14) ?
C12 C13 H13 . . 119.8 ?
C14 C13 H13 . . 119.8 ?
C15 C14 C13 . . 119.84(13) ?
C15 C14 C19 . . 120.64(13) ?
C13 C14 C19 . . 119.51(13) ?
C14 C15 C16 . . 120.67(14) ?
C14 C15 H15 . . 119.7 ?
C16 C15 H15 . . 119.7 ?
C15 C16 C11 . . 119.16(13) ?
C15 C16 C18 . . 119.71(13) ?
C11 C16 C18 . . 121.13(13) ?
C12 C17 H17A . . 109.5 ?
C12 C17 H17B . . 109.5 ?
H17A C17 H17B . . 109.5 ?
C12 C17 H17C . . 109.5 ?
H17A C17 H17C . . 109.5 ?
H17B C17 H17C . . 109.5 ?
C16 C18 H18A . . 109.5 ?
C16 C18 H18B . . 109.5 ?
H18A C18 H18B . . 109.5 ?
C16 C18 H18C . . 109.5 ?
H18A C18 H18C . . 109.5 ?
H18B C18 H18C . . 109.5 ?
N7 C19 N8 . . 109.12(12) ?
N7 C19 C14 . . 125.67(13) ?
N8 C19 C14 . . 125.21(13) ?
N7 C20 C23 . . 107.88(13) ?
N7 C20 C22 . . 106.97(12) ?
C23 C20 C22 . . 109.26(15) ?
N7 C20 C21 . . 101.99(11) ?
C23 C20 C21 . . 114.67(13) ?
C22 C20 C21 . . 115.30(14) ?
N8 C21 C24 . . 107.08(13) ?
N8 C21 C25 . . 106.84(14) ?
C24 C21 C25 . . 109.90(16) ?
N8 C21 C20 . . 102.38(11) ?
C24 C21 C20 . . 115.38(14) ?
C25 C21 C20 . . 114.37(13) ?
C20 C22 H22A . . 109.5 ?
C20 C22 H22B . . 109.5 ?
H22A C22 H22B . . 109.5 ?
C20 C22 H22C . . 109.5 ?
H22A C22 H22C . . 109.5 ?
H22B C22 H22C . . 109.5 ?
C20 C23 H23A . . 109.5 ?
C20 C23 H23B . . 109.5 ?
H23A C23 H23B . . 109.5 ?
C20 C23 H23C . . 109.5 ?
H23A C23 H23C . . 109.5 ?
H23B C23 H23C . . 109.5 ?
C21 C24 H24A . . 109.5 ?
C21 C24 H24B . . 109.5 ?
H24A C24 H24B . . 109.5 ?
C21 C24 H24C . . 109.5 ?
H24A C24 H24C . . 109.5 ?
H24B C24 H24C . . 109.5 ?
C21 C25 H25A . . 109.5 ?
C21 C25 H25B . . 109.5 ?
H25A C25 H25B . . 109.5 ?
C21 C25 H25C . . 109.5 ?
H25A C25 H25C . . 109.5 ?
H25B C25 H25C . . 109.5 ?
N1 C26 C27 . . 109.53(12) ?
N1 C26 C29 . . 123.10(13) ?
C27 C26 C29 . . 127.36(14) ?
C28 C27 C26 . . 105.77(13) ?
C28 C27 H27 . . 127.1 ?
C26 C27 H27 . . 127.1 ?
N2 C28 C27 . . 108.12(12) ?
N2 C28 C38 . . 122.29(13) ?
C27 C28 C38 . . 129.56(14) ?
C30 C29 C34 . . 118.06(14) ?
C30 C29 C26 . . 122.10(14) ?
C34 C29 C26 . . 119.80(14) ?
C31 C30 C29 . . 120.87(15) ?
C31 C30 H30 . . 119.6 ?
C29 C30 H30 . . 119.6 ?
C30 C31 C32 . . 121.08(15) ?
C30 C31 H31 . . 119.5 ?
C32 C31 H31 . . 119.5 ?
C33 C32 C31 . . 117.84(15) ?
C33 C32 C35 . . 120.48(16) ?
C31 C32 C35 . . 121.68(15) ?
C32 C33 C34 . . 121.41(16) ?
C32 C33 H33 . . 119.3 ?
C34 C33 H33 . . 119.3 ?
C33 C34 C29 . . 120.73(15) ?
C33 C34 H34 . . 119.6 ?
C29 C34 H34 . . 119.6 ?
C37 C35 C36 . . 111.60(16) ?
C37 C35 C32 . . 111.64(16) ?
C36 C35 C32 . . 112.47(15) ?
C37 C35 H35 . . 106.9 ?
C36 C35 H35 . . 106.9 ?
C32 C35 H35 . . 106.9 ?
C35 C36 H36A . . 109.5 ?
C35 C36 H36B . . 109.5 ?
H36A C36 H36B . . 109.5 ?
C35 C36 H36C . . 109.5 ?
H36A C36 H36C . . 109.5 ?
H36B C36 H36C . . 109.5 ?
C35 C37 H37A . . 109.5 ?
C35 C37 H37B . . 109.5 ?
H37A C37 H37B . . 109.5 ?
C35 C37 H37C . . 109.5 ?
H37A C37 H37C . . 109.5 ?
H37B C37 H37C . . 109.5 ?
C28 C38 H38A . . 109.5 ?
C28 C38 H38B . . 109.5 ?
H38A C38 H38B . . 109.5 ?
C28 C38 H38C . . 109.5 ?
H38A C38 H38C . . 109.5 ?
H38B C38 H38C . . 109.5 ?
N3 C39 C40 . . 109.21(12) ?
N3 C39 C42 . . 121.02(12) ?
C40 C39 C42 . . 129.77(13) ?
C41 C40 C39 . . 106.05(13) ?
C41 C40 H40 . . 127.0 ?
C39 C40 H40 . . 127.0 ?
N4 C41 C40 . . 107.86(12) ?
N4 C41 C51 . . 122.33(14) ?
C40 C41 C51 . . 129.75(14) ?
C47 C42 C43 . . 117.98(13) ?
C47 C42 C39 . . 120.50(13) ?
C43 C42 C39 . . 121.51(13) ?
C44 C43 C42 . . 120.97(13) ?
C44 C43 H43 . . 119.5 ?
C42 C43 H43 . . 119.5 ?
C43 C44 C45 . . 121.01(13) ?
C43 C44 H44 . . 119.5 ?
C45 C44 H44 . . 119.5 ?
C46 C45 C44 . . 117.61(13) ?
C46 C45 C48 . . 118.77(13) ?
C44 C45 C48 . . 123.56(13) ?
C47 C46 C45 . . 121.53(14) ?
C47 C46 H46 . . 119.2 ?
C45 C46 H46 . . 119.2 ?
C46 C47 C42 . . 120.78(14) ?
C46 C47 H47 . . 119.6 ?
C42 C47 H47 . . 119.6 ?
C45 C48 C49 . . 113.63(13) ?
C45 C48 C50 . . 111.29(13) ?
C49 C48 C50 . . 110.83(13) ?
C45 C48 H48 . . 106.9 ?
C49 C48 H48 . . 106.9 ?
C50 C48 H48 . . 106.9 ?
C48 C49 H49A . . 109.5 ?
C48 C49 H49B . . 109.5 ?
H49A C49 H49B . . 109.5 ?
C48 C49 H49C . . 109.5 ?
H49A C49 H49C . . 109.5 ?
H49B C49 H49C . . 109.5 ?
C48 C50 H50A . . 109.5 ?
C48 C50 H50B . . 109.5 ?
H50A C50 H50B . . 109.5 ?
C48 C50 H50C . . 109.5 ?
H50A C50 H50C . . 109.5 ?
H50B C50 H50C . . 109.5 ?
C41 C51 H51A . . 109.5 ?
C41 C51 H51B . . 109.5 ?
H51A C51 H51B . . 109.5 ?
C41 C51 H51C . . 109.5 ?
H51A C51 H51C . . 109.5 ?
H51B C51 H51C . . 109.5 ?
N5 C52 C53 . . 109.55(13) ?
N5 C52 C55 . . 119.83(13) ?
C53 C52 C55 . . 130.17(14) ?
C54 C53 C52 . . 105.89(13) ?
C54 C53 H53 . . 127.1 ?
C52 C53 H53 . . 127.1 ?
N6 C54 C53 . . 107.60(13) ?
N6 C54 C64 . . 122.91(13) ?
C53 C54 C64 . . 129.49(14) ?
C60 C55 C56 . . 118.15(14) ?
C60 C55 C52 . . 123.38(14) ?
C56 C55 C52 . . 118.47(13) ?
C57 C56 C55 . . 121.23(14) ?
C57 C56 H56 . . 119.4 ?
C55 C56 H56 . . 119.4 ?
C56 C57 C58 . . 121.06(15) ?
C56 C57 H57 . . 119.5 ?
C58 C57 H57 . . 119.5 ?
C59 C58 C57 . . 117.93(15) ?
C59 C58 C61 . . 121.81(15) ?
C57 C58 C61 . . 120.26(16) ?
C58 C59 C60 . . 121.30(15) ?
C58 C59 H59 . . 119.4 ?
C60 C59 H59 . . 119.4 ?
C55 C60 C59 . . 120.32(15) ?
C55 C60 H60 . . 119.8 ?
C59 C60 H60 . . 119.8 ?
C62 C61 C58 . . 112.42(15) ?
C62 C61 C63 . . 109.06(17) ?
C58 C61 C63 . . 111.03(15) ?
C62 C61 H61 . . 108.1 ?
C58 C61 H61 . . 108.1 ?
C63 C61 H61 . . 108.1 ?
C61 C62 H62A . . 109.5 ?
C61 C62 H62B . . 109.5 ?
H62A C62 H62B . . 109.5 ?
C61 C62 H62C . . 109.5 ?
H62A C62 H62C . . 109.5 ?
H62B C62 H62C . . 109.5 ?
C61 C63 H63A . . 109.5 ?
C61 C63 H63B . . 109.5 ?
H63A C63 H63B . . 109.5 ?
C61 C63 H63C . . 109.5 ?
H63A C63 H63C . . 109.5 ?
H63B C63 H63C . . 109.5 ?
C54 C64 H64A . . 109.5 ?
C54 C64 H64B . . 109.5 ?
H64A C64 H64B . . 109.5 ?
C54 C64 H64C . . 109.5 ?
H64A C64 H64C . . 109.5 ?
H64B C64 H64C . . 109.5 ?
N6 B1 N2 . . 109.22(11) ?
N6 B1 N4 . . 109.20(12) ?
N2 B1 N4 . . 108.84(11) ?
N6 B1 H1 . . 109.9 ?
N2 B1 H1 . . 109.9 ?
N4 B1 H1 . . 109.9 ?
Cl2S C1S Cl1S . . 111.9(3) ?
Cl2S C1S H1SD . . 109.2 ?
Cl1S C1S H1SD . . 109.2 ?
Cl2S C1S H1SE . . 109.2 ?
Cl1S C1S H1SE . . 109.2 ?
H1SD C1S H1SE . . 107.9 ?
C1SA O1S H1S . . 109.5 ?
O1S C1SA H1SA . . 109.5 ?
O1S C1SA H1SB . . 109.5 ?
H1SA C1SA H1SB . . 109.5 ?
O1S C1SA H1SC . . 109.5 ?
H1SA C1SA H1SC . . 109.5 ?
H1SB C1SA H1SC . . 109.5 ?

loop_
_geom_bond_atom_site_label_1
_geom_bond_atom_site_label_2
_geom_bond_site_symmetry_2
_geom_bond_distance
_geom_bond_publ_flag
Zn1 O1 . 1.9736(10) ?
Zn1 N3 . 2.0382(12) ?
Zn1 N1 . 2.0592(12) ?
Zn1 O2 . 2.1318(10) ?
Zn1 N5 . 2.1550(12) ?
O1 C1 . 1.2815(17) ?
O2 C2 . 1.2754(16) ?
O3 N7 . 1.2881(16) ?
O4 N8 . 1.2774(17) ?
N1 C26 . 1.3489(19) ?
N1 N2 . 1.3741(15) ?
N2 C28 . 1.3514(19) ?
N2 B1 . 1.549(2) ?
N3 C39 . 1.3365(18) ?
N3 N4 . 1.3738(16) ?
N4 C41 . 1.3540(18) ?
N4 B1 . 1.553(2) ?
N5 C52 . 1.3416(19) ?
N5 N6 . 1.3680(16) ?
N6 C54 . 1.3552(18) ?
N6 B1 . 1.548(2) ?
N7 C19 . 1.3409(19) ?
N7 C20 . 1.4974(18) ?
N8 C19 . 1.3504(19) ?
N8 C21 . 1.4937(18) ?
C1 C6 . 1.4114(19) ?
C1 C2 . 1.4705(19) ?
C2 C3 . 1.4508(19) ?
C3 C4 . 1.3770(19) ?
C3 C7 . 1.5276(19) ?
C4 C5 . 1.430(2) ?
C4 H4 . 0.95 ?
C5 C6 . 1.369(2) ?
C5 C11 . 1.4931(18) ?
C6 H6 . 0.95 ?
C7 C9 . 1.534(2) ?
C7 C8 . 1.536(2) ?
C7 C10 . 1.537(2) ?
C8 H8A . 0.98 ?
C8 H8B . 0.98 ?
C8 H8C . 0.98 ?
C9 H9A . 0.98 ?
C9 H9B . 0.98 ?
C9 H9C . 0.98 ?
C10 H10A . 0.98 ?
C10 H10B . 0.98 ?
C10 H10C . 0.98 ?
C11 C12 . 1.402(2) ?
C11 C16 . 1.404(2) ?
C12 C13 . 1.3906(19) ?
C12 C17 . 1.505(2) ?
C13 C14 . 1.393(2) ?
C13 H13 . 0.95 ?
C14 C15 . 1.392(2) ?
C14 C19 . 1.4628(19) ?
C15 C16 . 1.3948(19) ?
C15 H15 . 0.95 ?
C16 C18 . 1.505(2) ?
C17 H17A . 0.98 ?
C17 H17B . 0.98 ?
C17 H17C . 0.98 ?
C18 H18A . 0.98 ?
C18 H18B . 0.98 ?
C18 H18C . 0.98 ?
C20 C23 . 1.514(2) ?
C20 C22 . 1.521(2) ?
C20 C21 . 1.561(2) ?
C21 C24 . 1.520(2) ?
C21 C25 . 1.520(2) ?
C22 H22A . 0.98 ?
C22 H22B . 0.98 ?
C22 H22C . 0.98 ?
C23 H23A . 0.98 ?
C23 H23B . 0.98 ?
C23 H23C . 0.98 ?
C24 H24A . 0.98 ?
C24 H24B . 0.98 ?
C24 H24C . 0.98 ?
C25 H25A . 0.98 ?
C25 H25B . 0.98 ?
C25 H25C . 0.98 ?
C26 C27 . 1.403(2) ?
C26 C29 . 1.4717(19) ?
C27 C28 . 1.382(2) ?
C27 H27 . 0.95 ?
C28 C38 . 1.494(2) ?
C29 C30 . 1.395(2) ?
C29 C34 . 1.395(2) ?
C30 C31 . 1.391(2) ?
C30 H30 . 0.95 ?
C31 C32 . 1.397(2) ?
C31 H31 . 0.95 ?
C32 C33 . 1.386(2) ?
C32 C35 . 1.531(2) ?
C33 C34 . 1.392(2) ?
C33 H33 . 0.95 ?
C34 H34 . 0.95 ?
C35 C37 . 1.503(3) ?
C35 C36 . 1.512(3) ?
C35 H35 . 1.0 ?
C36 H36A . 0.98 ?
C36 H36B . 0.98 ?
C36 H36C . 0.98 ?
C37 H37A . 0.98 ?
C37 H37B . 0.98 ?
C37 H37C . 0.98 ?
C38 H38A . 0.98 ?
C38 H38B . 0.98 ?
C38 H38C . 0.98 ?
C39 C40 . 1.4039(19) ?
C39 C42 . 1.4688(19) ?
C40 C41 . 1.381(2) ?
C40 H40 . 0.95 ?
C41 C51 . 1.497(2) ?
C42 C47 . 1.392(2) ?
C42 C43 . 1.394(2) ?
C43 C44 . 1.390(2) ?
C43 H43 . 0.95 ?
C44 C45 . 1.394(2) ?
C44 H44 . 0.95 ?
C45 C46 . 1.392(2) ?
C45 C48 . 1.519(2) ?
C46 C47 . 1.385(2) ?
C46 H46 . 0.95 ?
C47 H47 . 0.95 ?
C48 C49 . 1.527(2) ?
C48 C50 . 1.530(2) ?
C48 H48 . 1.0 ?
C49 H49A . 0.98 ?
C49 H49B . 0.98 ?
C49 H49C . 0.98 ?
C50 H50A . 0.98 ?
C50 H50B . 0.98 ?
C50 H50C . 0.98 ?
C51 H51A . 0.98 ?
C51 H51B . 0.98 ?
C51 H51C . 0.98 ?
C52 C53 . 1.402(2) ?
C52 C55 . 1.483(2) ?
C53 C54 . 1.383(2) ?
C53 H53 . 0.95 ?
C54 C64 . 1.496(2) ?
C55 C60 . 1.392(2) ?
C55 C56 . 1.394(2) ?
C56 C57 . 1.384(2) ?
C56 H56 . 0.95 ?
C57 C58 . 1.391(2) ?
C57 H57 . 0.95 ?
C58 C59 . 1.390(3) ?
C58 C61 . 1.527(2) ?
C59 C60 . 1.400(2) ?
C59 H59 . 0.95 ?
C60 H60 . 0.95 ?
C61 C62 . 1.522(3) ?
C61 C63 . 1.528(3) ?
C61 H61 . 1.0 ?
C62 H62A . 0.98 ?
C62 H62B . 0.98 ?
C62 H62C . 0.98 ?
C63 H63A . 0.98 ?
C63 H63B . 0.98 ?
C63 H63C . 0.98 ?
C64 H64A . 0.98 ?
C64 H64B . 0.98 ?
C64 H64C . 0.98 ?
B1 H1 . 1.0 ?
Cl1S C1S . 1.811(7) ?
Cl2S C1S . 1.716(7) ?
C1S H1SD . 0.99 ?
C1S H1SE . 0.99 ?
O1S C1SA . 1.472(15) ?
O1S H1S . 0.84 ?
C1SA H1SA . 0.98 ?
C1SA H1SB . 0.98 ?
C1SA H1SC . 0.98 ?

loop_
_geom_hbond_atom_site_label_D
_geom_hbond_atom_site_label_H
_geom_hbond_atom_site_label_A
_geom_hbond_site_symmetry_A
_geom_hbond_distance_DH
_geom_hbond_distance_HA
_geom_hbond_distance_DA
_geom_hbond_angle_DHA
_geom_hbond_publ_flag
O1S H1S O3 . 0.84 1.93 2.746(5) 164.6 ?

loop_
_geom_torsion_atom_site_label_1
_geom_torsion_atom_site_label_2
_geom_torsion_atom_site_label_3
_geom_torsion_atom_site_label_4
_geom_torsion_site_symmetry_1
_geom_torsion_site_symmetry_2
_geom_torsion_site_symmetry_3
_geom_torsion_site_symmetry_4
_geom_torsion
_geom_torsion_publ_flag
C26 N1 N2 C28 . . . . -0.99(15) ?
Zn1 N1 N2 C28 . . . . 165.60(9) ?
C26 N1 N2 B1 . . . . 177.95(12) ?
Zn1 N1 N2 B1 . . . . -15.46(15) ?
C39 N3 N4 C41 . . . . 0.81(16) ?
Zn1 N3 N4 C41 . . . . -178.32(10) ?
C39 N3 N4 B1 . . . . -176.94(12) ?
Zn1 N3 N4 B1 . . . . 3.93(16) ?
C52 N5 N6 C54 . . . . -1.40(16) ?
Zn1 N5 N6 C54 . . . . 166.55(9) ?
C52 N5 N6 B1 . . . . 172.93(12) ?
Zn1 N5 N6 B1 . . . . -19.12(15) ?
Zn1 O1 C1 C6 . . . . 178.76(11) ?
Zn1 O1 C1 C2 . . . . -2.66(16) ?
Zn1 O2 C2 C3 . . . . 176.20(11) ?
Zn1 O2 C2 C1 . . . . -2.74(15) ?
O1 C1 C2 O2 . . . . 3.77(19) ?
C6 C1 C2 O2 . . . . -177.62(13) ?
O1 C1 C2 C3 . . . . -175.24(12) ?
C6 C1 C2 C3 . . . . 3.4(2) ?
O2 C2 C3 C4 . . . . 179.19(13) ?
C1 C2 C3 C4 . . . . -1.89(19) ?
O2 C2 C3 C7 . . . . 0.1(2) ?
C1 C2 C3 C7 . . . . 179.01(12) ?
C2 C3 C4 C5 . . . . -0.4(2) ?
C7 C3 C4 C5 . . . . 178.71(13) ?
C3 C4 C5 C6 . . . . 1.2(2) ?
C3 C4 C5 C11 . . . . 177.77(14) ?
C4 C5 C6 C1 . . . . 0.3(2) ?
C11 C5 C6 C1 . . . . -176.33(13) ?
O1 C1 C6 C5 . . . . 176.01(14) ?
C2 C1 C6 C5 . . . . -2.5(2) ?
C4 C3 C7 C9 . . . . -111.71(15) ?
C2 C3 C7 C9 . . . . 67.33(16) ?
C4 C3 C7 C8 . . . . 7.70(19) ?
C2 C3 C7 C8 . . . . -173.25(12) ?
C4 C3 C7 C10 . . . . 127.11(14) ?
C2 C3 C7 C10 . . . . -53.85(17) ?
C6 C5 C11 C12 . . . . 81.52(18) ?
C4 C5 C11 C12 . . . . -95.06(17) ?
C6 C5 C11 C16 . . . . -95.31(17) ?
C4 C5 C11 C16 . . . . 88.11(18) ?
C16 C11 C12 C13 . . . . 1.9(2) ?
C5 C11 C12 C13 . . . . -175.01(13) ?
C16 C11 C12 C17 . . . . -178.68(14) ?
C5 C11 C12 C17 . . . . 4.5(2) ?
C11 C12 C13 C14 . . . . -0.8(2) ?
C17 C12 C13 C14 . . . . 179.68(14) ?
C12 C13 C14 C15 . . . . -0.5(2) ?
C12 C13 C14 C19 . . . . 179.44(13) ?
C13 C14 C15 C16 . . . . 1.0(2) ?
C19 C14 C15 C16 . . . . -179.03(14) ?
C14 C15 C16 C11 . . . . 0.0(2) ?
C14 C15 C16 C18 . . . . -179.21(14) ?
C12 C11 C16 C15 . . . . -1.4(2) ?
C5 C11 C16 C15 . . . . 175.34(13) ?
C12 C11 C16 C18 . . . . 177.80(14) ?
C5 C11 C16 C18 . . . . -5.4(2) ?
O3 N7 C19 N8 . . . . 177.01(14) ?
C20 N7 C19 N8 . . . . -0.95(18) ?
O3 N7 C19 C14 . . . . -3.0(2) ?
C20 N7 C19 C14 . . . . 179.00(14) ?
O4 N8 C19 N7 . . . . -179.88(16) ?
C21 N8 C19 N7 . . . . 2.51(18) ?
O4 N8 C19 C14 . . . . 0.2(3) ?
C21 N8 C19 C14 . . . . -177.44(14) ?
C15 C14 C19 N7 . . . . 146.77(15) ?
C13 C14 C19 N7 . . . . -33.2(2) ?
C15 C14 C19 N8 . . . . -33.3(2) ?
C13 C14 C19 N8 . . . . 146.73(15) ?
O3 N7 C20 C23 . . . . -57.81(18) ?
C19 N7 C20 C23 . . . . 120.28(15) ?
O3 N7 C20 C22 . . . . 59.63(18) ?
C19 N7 C20 C22 . . . . -122.29(15) ?
O3 N7 C20 C21 . . . . -178.93(13) ?
C19 N7 C20 C21 . . . . -0.85(16) ?
O4 N8 C21 C24 . . . . -58.9(2) ?
C19 N8 C21 C24 . . . . 118.87(16) ?
O4 N8 C21 C25 . . . . 58.8(2) ?
C19 N8 C21 C25 . . . . -123.42(15) ?
O4 N8 C21 C20 . . . . 179.34(14) ?
C19 N8 C21 C20 . . . . -2.90(17) ?
N7 C20 C21 N8 . . . . 2.07(14) ?
C23 C20 C21 N8 . . . . -114.22(15) ?
C22 C20 C21 N8 . . . . 117.57(14) ?
N7 C20 C21 C24 . . . . -113.84(15) ?
C23 C20 C21 C24 . . . . 129.87(17) ?
C22 C20 C21 C24 . . . . 1.7(2) ?
N7 C20 C21 C25 . . . . 117.23(15) ?
C23 C20 C21 C25 . . . . 0.9(2) ?
C22 C20 C21 C25 . . . . -127.27(17) ?
N2 N1 C26 C27 . . . . 0.36(15) ?
Zn1 N1 C26 C27 . . . . -160.70(11) ?
N2 N1 C26 C29 . . . . -178.82(13) ?
Zn1 N1 C26 C29 . . . . 20.1(2) ?
N1 C26 C27 C28 . . . . 0.37(16) ?
C29 C26 C27 C28 . . . . 179.51(14) ?
N1 N2 C28 C27 . . . . 1.24(16) ?
B1 N2 C28 C27 . . . . -177.59(13) ?
N1 N2 C28 C38 . . . . -177.18(13) ?
B1 N2 C28 C38 . . . . 4.0(2) ?
C26 C27 C28 N2 . . . . -0.97(16) ?
C26 C27 C28 C38 . . . . 177.29(15) ?
N1 C26 C29 C30 . . . . 20.6(2) ?
C27 C26 C29 C30 . . . . -158.43(15) ?
N1 C26 C29 C34 . . . . -161.80(14) ?
C27 C26 C29 C34 . . . . 19.2(2) ?
C34 C29 C30 C31 . . . . 1.2(2) ?
C26 C29 C30 C31 . . . . 178.80(14) ?
C29 C30 C31 C32 . . . . -1.5(2) ?
C30 C31 C32 C33 . . . . 1.0(2) ?
C30 C31 C32 C35 . . . . -179.29(16) ?
C31 C32 C33 C34 . . . . -0.2(3) ?
C35 C32 C33 C34 . . . . -179.89(17) ?
C32 C33 C34 C29 . . . . -0.1(3) ?
C30 C29 C34 C33 . . . . -0.4(2) ?
C26 C29 C34 C33 . . . . -178.05(15) ?
C33 C32 C35 C37 . . . . 106.0(2) ?
C31 C32 C35 C37 . . . . -73.7(2) ?
C33 C32 C35 C36 . . . . -127.63(19) ?
C31 C32 C35 C36 . . . . 52.7(2) ?
N4 N3 C39 C40 . . . . -1.47(16) ?
Zn1 N3 C39 C40 . . . . 177.33(11) ?
N4 N3 C39 C42 . . . . 177.92(12) ?
Zn1 N3 C39 C42 . . . . -3.3(2) ?
N3 C39 C40 C41 . . . . 1.57(17) ?
C42 C39 C40 C41 . . . . -177.75(15) ?
N3 N4 C41 C40 . . . . 0.18(17) ?
B1 N4 C41 C40 . . . . 177.64(14) ?
N3 N4 C41 C51 . . . . -177.20(15) ?
B1 N4 C41 C51 . . . . 0.3(2) ?
C39 C40 C41 N4 . . . . -1.05(17) ?
C39 C40 C41 C51 . . . . 176.07(17) ?
N3 C39 C42 C47 . . . . 145.10(14) ?
C40 C39 C42 C47 . . . . -35.6(2) ?
N3 C39 C42 C43 . . . . -33.6(2) ?
C40 C39 C42 C43 . . . . 145.65(16) ?
C47 C42 C43 C44 . . . . -2.9(2) ?
C39 C42 C43 C44 . . . . 175.85(13) ?
C42 C43 C44 C45 . . . . -0.2(2) ?
C43 C44 C45 C46 . . . . 2.6(2) ?
C43 C44 C45 C48 . . . . -174.64(14) ?
C44 C45 C46 C47 . . . . -1.9(2) ?
C48 C45 C46 C47 . . . . 175.43(14) ?
C45 C46 C47 C42 . . . . -1.2(2) ?
C43 C42 C47 C46 . . . . 3.5(2) ?
C39 C42 C47 C46 . . . . -175.20(14) ?
C46 C45 C48 C49 . . . . -172.47(14) ?
C44 C45 C48 C49 . . . . 4.7(2) ?
C46 C45 C48 C50 . . . . 61.59(18) ?
C44 C45 C48 C50 . . . . -121.21(16) ?
N6 N5 C52 C53 . . . . 1.70(16) ?
Zn1 N5 C52 C53 . . . . -160.97(12) ?
N6 N5 C52 C55 . . . . -171.34(13) ?
Zn1 N5 C52 C55 . . . . 26.0(2) ?
N5 C52 C53 C54 . . . . -1.38(17) ?
C55 C52 C53 C54 . . . . 170.71(15) ?
N5 N6 C54 C53 . . . . 0.54(16) ?
B1 N6 C54 C53 . . . . -172.90(14) ?
N5 N6 C54 C64 . . . . -179.43(13) ?
B1 N6 C54 C64 . . . . 7.1(2) ?
C52 C53 C54 N6 . . . . 0.50(17) ?
C52 C53 C54 C64 . . . . -179.54(15) ?
N5 C52 C55 C60 . . . . -138.24(16) ?
C53 C52 C55 C60 . . . . 50.4(2) ?
N5 C52 C55 C56 . . . . 42.4(2) ?
C53 C52 C55 C56 . . . . -128.99(17) ?
C60 C55 C56 C57 . . . . 1.5(2) ?
C52 C55 C56 C57 . . . . -179.17(14) ?
C55 C56 C57 C58 . . . . -1.0(2) ?
C56 C57 C58 C59 . . . . 0.0(2) ?
C56 C57 C58 C61 . . . . -179.65(15) ?
C57 C58 C59 C60 . . . . 0.5(3) ?
C61 C58 C59 C60 . . . . -179.84(16) ?
C56 C55 C60 C59 . . . . -0.9(2) ?
C52 C55 C60 C59 . . . . 179.73(15) ?
C58 C59 C60 C55 . . . . 0.0(3) ?
C59 C58 C61 C62 . . . . -119.22(19) ?
C57 C58 C61 C62 . . . . 60.4(2) ?
C59 C58 C61 C63 . . . . 118.3(2) ?
C57 C58 C61 C63 . . . . -62.1(2) ?
C54 N6 B1 N2 . . . . -114.68(16) ?
N5 N6 B1 N2 . . . . 72.36(15) ?
C54 N6 B1 N4 . . . . 126.41(15) ?
N5 N6 B1 N4 . . . . -46.55(16) ?
C28 N2 B1 N6 . . . . 128.05(14) ?
N1 N2 B1 N6 . . . . -50.67(16) ?
C28 N2 B1 N4 . . . . -112.82(15) ?
N1 N2 B1 N4 . . . . 68.47(15) ?
C41 N4 B1 N6 . . . . -118.64(16) ?
N3 N4 B1 N6 . . . . 58.59(16) ?
C41 N4 B1 N2 . . . . 122.21(15) ?
N3 N4 B1 N2 . . . . -60.56(16) ?
